data_7123464
loop_
_publ_author_name
'Brueckner, Tobias'
'Arrowsmith, Merle'
'He\&s, Merlin'
'Hammond, Kai'
'M\"uller, Marcel'
'Braunschweig, Holger'

_publ_section_title
;
 Synthesis of fused B,N-heterocycles by alkyne cleavage, NHC
 ring-expansion and C-H activation at a diboryne
;
_journal_name_full 'Chemical Communications'
_journal_paper_doi 10.1039/C9CC02657F
_journal_year 2019
_chemical_formula_moiety 'C53 H72 B2 N4 Si'
_chemical_formula_sum 'C53 H72 B2 N4 Si'
_chemical_formula_weight 814.85
_chemical_properties_physical Air-sensitive,Moisture-sensitive
_space_group_crystal_system triclinic
_space_group_IT_number 2
_space_group_name_Hall '-P 1'
_space_group_name_H-M_alt 'P -1'
_symmetry_space_group_name_Hall '-P 1'
_symmetry_space_group_name_H-M 'P -1'
_atom_sites_solution_hydrogens geom
_audit_creation_method SHELXL-2014/7
_audit_update_record
;
2019-04-01 deposited with the CCDC.    2019-05-14 downloaded from the CCDC.
;
_cell_angle_alpha 94.5010(10)
_cell_angle_beta 100.3180(10)
_cell_angle_gamma 100.3410(10)
_cell_formula_units_Z 4
_cell_length_a 14.3768(5)
_cell_length_b 17.7360(7)
_cell_length_c 19.9449(7)
_cell_measurement_reflns_used 9830
_cell_measurement_temperature 100(2)
_cell_measurement_theta_max 26.72
_cell_measurement_theta_min 2.46
_cell_volume 4889.9(3)
_computing_cell_refinement 'Saint+ ver. V8.37A (Bruker AXS)'
_computing_data_collection 'APEX2 ver. 2014.9 (Bruker AXS)'
_computing_data_reduction 'Saint+ ver. V8.37A (Bruker AXS)'
_computing_molecular_graphics 'ShelXLe (Huebschle et all, 2011)'
_computing_publication_material 'SHELXL-2014/7 (Sheldrick, 2014)'
_computing_structure_refinement 'SHELXL-2014/7 (Sheldrick, 2014)'
_computing_structure_solution 'SHELXT (Sheldrick, 2014)'
_diffrn_ambient_temperature 100(2)
_diffrn_detector 'CMOS area detector (Photon II)'
_diffrn_detector_area_resol_mean 7.5
_diffrn_measured_fraction_theta_full 0.992
_diffrn_measured_fraction_theta_max 0.992
_diffrn_measurement_device_type 'Bruker D8 Quest'
_diffrn_measurement_method '\f and \w scans'
_diffrn_radiation_monochromator 'multi-layer mirror'
_diffrn_radiation_type MoK\a
_diffrn_radiation_wavelength 0.71073
_diffrn_reflns_av_R_equivalents 0.0473
_diffrn_reflns_av_unetI/netI 0.0302
_diffrn_reflns_Laue_measured_fraction_full 0.992
_diffrn_reflns_Laue_measured_fraction_max 0.992
_diffrn_reflns_limit_h_max 17
_diffrn_reflns_limit_h_min -17
_diffrn_reflns_limit_k_max 21
_diffrn_reflns_limit_k_min -21
_diffrn_reflns_limit_l_max 24
_diffrn_reflns_limit_l_min -24
_diffrn_reflns_number 115284
_diffrn_reflns_point_group_measured_fraction_full 0.992
_diffrn_reflns_point_group_measured_fraction_max 0.992
_diffrn_reflns_theta_full 26.000
_diffrn_reflns_theta_max 26.022
_diffrn_reflns_theta_min 2.067
_diffrn_source 'microfocus sealed tube (Incoatec ImS)'
_exptl_absorpt_coefficient_mu 0.086
_exptl_absorpt_correction_T_max 0.7454
_exptl_absorpt_correction_T_min 0.6489
_exptl_absorpt_correction_type multi-scan
_exptl_absorpt_process_details 'SadAbs 2016/2 (Bruker AXS)'
_exptl_crystal_colour yellow
_exptl_crystal_density_diffrn 1.107
_exptl_crystal_description plate
_exptl_crystal_F_000 1768
_exptl_crystal_size_max 0.238
_exptl_crystal_size_mid 0.228
_exptl_crystal_size_min 0.189
_refine_diff_density_max 0.384
_refine_diff_density_min -0.536
_refine_diff_density_rms 0.046
_refine_ls_extinction_method none
_refine_ls_goodness_of_fit_ref 1.019
_refine_ls_hydrogen_treatment constr
_refine_ls_matrix_type full
_refine_ls_number_parameters 1123
_refine_ls_number_reflns 19111
_refine_ls_number_restraints 828
_refine_ls_restrained_S_all 1.003
_refine_ls_R_factor_all 0.0660
_refine_ls_R_factor_gt 0.0487
_refine_ls_shift/su_max 0.001
_refine_ls_shift/su_mean 0.000
_refine_ls_structure_factor_coef Fsqd
_refine_ls_weighting_details 'w=1/[\s^2^(Fo^2^)+(0.0639P)^2^+2.8543P] where P=(Fo^2^+2Fc^2^)/3'
_refine_ls_weighting_scheme calc
_refine_ls_wR_factor_gt 0.1236
_refine_ls_wR_factor_ref 0.1359
_reflns_Friedel_coverage 0.000
_reflns_number_gt 14931
_reflns_number_total 19111
_reflns_threshold_expression 'I > 2\s(I)'
_cod_data_source_file c9cc02657f2.cif
_cod_data_source_block ToBr033
_cod_database_code 7123464
_shelx_shelxl_version_number 2014/7
_shelx_space_group_comment
;
The symmetry employed for this shelxl refinement is uniquely defined
by the following loop, which should always be used as a source of
symmetry information in preference to the above space-group names.
They are only intended as comments.
;
_shelx_estimated_absorpt_t_min 0.980
_shelx_estimated_absorpt_t_max 0.984

loop_
_space_group_symop_operation_xyz
'x, y, z'
'-x, -y, -z'

loop_
_atom_site_label
_atom_site_type_symbol
_atom_site_fract_x
_atom_site_fract_y
_atom_site_fract_z
_atom_site_U_iso_or_equiv
_atom_site_adp_type
_atom_site_occupancy
_atom_site_site_symmetry_order
_atom_site_calc_flag
_atom_site_refinement_flags_posn
_atom_site_refinement_flags_adp
_atom_site_refinement_flags_occupancy
_atom_site_disorder_assembly
_atom_site_disorder_group
C4 C 0.14376(11) 0.22289(9) 0.24181(8) 0.0178(3) Uani 1 1 d . U . . .
C5 C 0.14163(12) 0.29324(10) 0.27796(9) 0.0211(3) Uani 1 1 d . U . . .
C6 C 0.11967(13) 0.29108(11) 0.34324(9) 0.0263(4) Uani 1 1 d . U . . .
H6 H 0.1174 0.3376 0.3694 0.032 Uiso 1 1 calc R U . . .
C9 C 0.12841(12) 0.15223(10) 0.26865(9) 0.0222(3) Uani 1 1 d . U . . .
C8 C 0.10676(13) 0.15315(11) 0.33431(9) 0.0277(4) Uani 1 1 d . U . . .
H8 H 0.0958 0.1063 0.3544 0.033 Uiso 1 1 calc R U . . .
C7 C 0.10115(14) 0.22158(12) 0.37027(9) 0.0303(4) Uani 1 1 d . U . . .
H7 H 0.0843 0.2209 0.4142 0.036 Uiso 1 1 calc R U . . .
C10 C 0.13450(14) 0.07873(10) 0.22768(10) 0.0278(4) Uani 1 1 d . U . . .
H10A H 0.1862 0.0906 0.2011 0.033 Uiso 1 1 calc R U . . .
H10B H 0.0730 0.0609 0.1943 0.033 Uiso 1 1 calc R U . . .
C11 C 0.15413(16) 0.01267(11) 0.26904(11) 0.0381(5) Uani 1 1 d . U . . .
H11A H 0.1602 -0.0312 0.2382 0.057 Uiso 1 1 calc R U . . .
H11B H 0.1007 -0.0029 0.2925 0.057 Uiso 1 1 calc R U . . .
H11C H 0.2142 0.0296 0.3030 0.057 Uiso 1 1 calc R U . . .
C12 C 0.16347(13) 0.36770(10) 0.24627(9) 0.0253(4) Uani 1 1 d . U . . .
H12A H 0.1165 0.3639 0.2027 0.030 Uiso 1 1 calc R U . . .
H12B H 0.2283 0.3725 0.2348 0.030 Uiso 1 1 calc R U . . .
C13 C 0.16078(14) 0.44091(10) 0.29014(10) 0.0308(4) Uani 1 1 d . U . . .
H13A H 0.1754 0.4855 0.2650 0.046 Uiso 1 1 calc R U . . .
H13B H 0.2088 0.4467 0.3328 0.046 Uiso 1 1 calc R U . . .
H13C H 0.0964 0.4378 0.3010 0.046 Uiso 1 1 calc R U . . .
C14 C 0.28405(12) 0.25654(10) 0.03582(8) 0.0213(3) Uani 1 1 d . U . . .
C15 C 0.30642(12) 0.33079(10) 0.01595(8) 0.0221(3) Uani 1 1 d . U . . .
C16 C 0.36557(13) 0.34063(11) -0.03203(9) 0.0267(4) Uani 1 1 d . U . . .
H16 H 0.3831 0.3903 -0.0461 0.032 Uiso 1 1 calc R U . . .
C17 C 0.39924(14) 0.27912(12) -0.05959(10) 0.0315(4) Uani 1 1 d . U . . .
H17 H 0.4381 0.2868 -0.0932 0.038 Uiso 1 1 calc R U . . .
C18 C 0.37684(14) 0.20662(11) -0.03864(10) 0.0300(4) Uani 1 1 d . U . . .
H18 H 0.4015 0.1653 -0.0574 0.036 Uiso 1 1 calc R U . . .
C19 C 0.31817(13) 0.19349(11) 0.00999(9) 0.0250(4) Uani 1 1 d . U . . .
Si1 Si 0.67902(4) 0.11721(3) 0.12823(3) 0.03227(13) Uani 1 1 d . U . . .
C21 C 0.37920(16) 0.07655(12) 0.05362(10) 0.0365(5) Uani 1 1 d . U . . .
H21A H 0.3577 0.0265 0.0693 0.055 Uiso 1 1 calc R U . . .
H21B H 0.4250 0.1102 0.0911 0.055 Uiso 1 1 calc R U . . .
H21C H 0.4107 0.0690 0.0146 0.055 Uiso 1 1 calc R U . . .
C20 C 0.29218(14) 0.11383(11) 0.03163(10) 0.0293(4) Uani 1 1 d . U . . .
H20A H 0.2473 0.0801 -0.0071 0.035 Uiso 1 1 calc R U . . .
H20B H 0.2579 0.1173 0.0702 0.035 Uiso 1 1 calc R U . . .
C22 C 0.26560(14) 0.39604(10) 0.04545(9) 0.0265(4) Uani 1 1 d . U . . .
H22A H 0.2856 0.4017 0.0960 0.032 Uiso 1 1 calc R U . . .
H22B H 0.1943 0.3815 0.0343 0.032 Uiso 1 1 calc R U . . .
C23 C 0.29575(15) 0.47407(11) 0.02043(10) 0.0325(4) Uani 1 1 d . U . . .
H23A H 0.2662 0.5124 0.0425 0.049 Uiso 1 1 calc R U . . .
H23B H 0.2743 0.4699 -0.0294 0.049 Uiso 1 1 calc R U . . .
H23C H 0.3661 0.4900 0.0322 0.049 Uiso 1 1 calc R U . . .
C29 C 0.59039(12) 0.45333(10) 0.27242(9) 0.0223(3) Uani 1 1 d . U . . .
Si2 Si -0.17377(4) 0.79467(3) 0.40272(3) 0.02915(12) Uani 1 1 d . U . . .
C30 C 0.62144(13) 0.47331(11) 0.21257(9) 0.0265(4) Uani 1 1 d . U . . .
C31 C 0.63579(14) 0.55130(11) 0.20197(10) 0.0322(4) Uani 1 1 d . U . . .
H31 H 0.6541 0.5660 0.1607 0.039 Uiso 1 1 calc R U . . .
C32 C 0.62399(14) 0.60708(11) 0.24974(11) 0.0348(5) Uani 1 1 d . U . . .
H32 H 0.6347 0.6597 0.2415 0.042 Uiso 1 1 calc R U . . .
C34 C 0.57826(13) 0.50934(10) 0.32211(10) 0.0260(4) Uani 1 1 d . U . . .
C33 C 0.59657(14) 0.58647(11) 0.30968(11) 0.0326(4) Uani 1 1 d . U . . .
H33 H 0.5900 0.6254 0.3431 0.039 Uiso 1 1 calc R U . . .
C35_3 C 0.5477(5) 0.4897(5) 0.3900(3) 0.0295(10) Uani 0.776(9) 1 d . U P A 1
H35A_3 H 0.5652 0.4402 0.4016 0.035 Uiso 0.776(9) 1 calc R U P A 1
H35B_3 H 0.5824 0.5304 0.4275 0.035 Uiso 0.776(9) 1 calc R U P A 1
C36_3 C 0.4393(3) 0.4837(3) 0.3834(2) 0.0439(10) Uani 0.776(9) 1 d . U P A 1
H36A_3 H 0.4211 0.4731 0.4273 0.066 Uiso 0.776(9) 1 calc R U P A 1
H36B_3 H 0.4051 0.4417 0.3478 0.066 Uiso 0.776(9) 1 calc R U P A 1
H36C_3 H 0.4219 0.5324 0.3709 0.066 Uiso 0.776(9) 1 calc R U P A 1
C35_31 C 0.536(2) 0.4854(18) 0.3766(12) 0.037(3) Uani 0.224(9) 1 d . U P A -1
H35A_31 H 0.5903 0.4834 0.4145 0.044 Uiso 0.224(9) 1 calc R U P A -1
H35B_31 H 0.5021 0.4314 0.3619 0.044 Uiso 0.224(9) 1 calc R U P A -1
C36_31 C 0.4691(11) 0.5241(9) 0.4077(6) 0.042(2) Uani 0.224(9) 1 d . U P A -1
H36A_31 H 0.4379 0.4902 0.4371 0.063 Uiso 0.224(9) 1 calc R U P A -1
H36B_31 H 0.4199 0.5358 0.3713 0.063 Uiso 0.224(9) 1 calc R U P A -1
H36C_31 H 0.5048 0.5722 0.4352 0.063 Uiso 0.224(9) 1 calc R U P A -1
C37 C 0.64235(15) 0.41508(12) 0.16069(10) 0.0330(4) Uani 1 1 d . U . . .
H37A H 0.6446 0.3661 0.1811 0.040 Uiso 1 1 calc R U . . .
H37B H 0.7067 0.4343 0.1504 0.040 Uiso 1 1 calc R U . . .
C38 C 0.56794(16) 0.39906(14) 0.09411(11) 0.0434(5) Uani 1 1 d . U . . .
H38A H 0.5883 0.3646 0.0612 0.065 Uiso 1 1 calc R U . . .
H38B H 0.5622 0.4477 0.0751 0.065 Uiso 1 1 calc R U . . .
H38C H 0.5054 0.3745 0.1031 0.065 Uiso 1 1 calc R U . . .
C39 C 0.49506(12) 0.17131(10) 0.37485(8) 0.0209(3) Uani 1 1 d . U . . .
C40 C 0.41728(13) 0.18389(11) 0.40521(9) 0.0268(4) Uani 1 1 d . U . . .
C41 C 0.37533(14) 0.12723(12) 0.44146(10) 0.0340(4) Uani 1 1 d . U . . .
H41 H 0.3219 0.1349 0.4613 0.041 Uiso 1 1 calc R U . . .
C42 C 0.41037(15) 0.06015(12) 0.44897(10) 0.0353(5) Uani 1 1 d . U . . .
H42 H 0.3810 0.0220 0.4736 0.042 Uiso 1 1 calc R U . . .
C43 C 0.48865(15) 0.04853(11) 0.42041(10) 0.0329(4) Uani 1 1 d . U . . .
H43 H 0.5128 0.0025 0.4263 0.039 Uiso 1 1 calc R U . . .
C44 C 0.53220(13) 0.10298(10) 0.38343(9) 0.0259(4) Uani 1 1 d . U . . .
C45 C 0.61774(15) 0.09240(11) 0.35105(10) 0.0327(4) Uani 1 1 d . U . . .
H45A H 0.6738 0.1328 0.3738 0.039 Uiso 1 1 calc R U . . .
H45B H 0.6025 0.1014 0.3023 0.039 Uiso 1 1 calc R U . . .
C46 C 0.64780(17) 0.01439(12) 0.35411(11) 0.0405(5) Uani 1 1 d . U . . .
H46A H 0.7041 0.0146 0.3327 0.061 Uiso 1 1 calc R U . . .
H46B H 0.5944 -0.0263 0.3295 0.061 Uiso 1 1 calc R U . . .
H46C H 0.6643 0.0047 0.4021 0.061 Uiso 1 1 calc R U . . .
C47 C 0.37663(14) 0.25655(12) 0.39884(10) 0.0324(4) Uani 1 1 d . U . . .
H47A H 0.3057 0.2421 0.3838 0.039 Uiso 1 1 calc R U . . .
H47B H 0.4026 0.2844 0.3629 0.039 Uiso 1 1 calc R U . . .
C48 C 0.40024(17) 0.31070(14) 0.46556(11) 0.0422(5) Uani 1 1 d . U . . .
H48A H 0.3621 0.3512 0.4609 0.063 Uiso 1 1 calc R U . . .
H48B H 0.4690 0.3342 0.4755 0.063 Uiso 1 1 calc R U . . .
H48C H 0.3847 0.2814 0.5031 0.063 Uiso 1 1 calc R U . . .
C49 C 0.63635(17) 0.01269(12) 0.13467(12) 0.0412(5) Uani 1 1 d . U . . .
H49A H 0.6458 0.0037 0.1831 0.062 Uiso 1 1 calc R U . . .
H49B H 0.6731 -0.0180 0.1106 0.062 Uiso 1 1 calc R U . . .
H49C H 0.5677 -0.0024 0.1138 0.062 Uiso 1 1 calc R U . . .
C50 C 0.6558(2) 0.13647(15) 0.03652(12) 0.0511(6) Uani 1 1 d . U . . .
H50A H 0.6784 0.1914 0.0337 0.077 Uiso 1 1 calc R U . . .
H50B H 0.5865 0.1222 0.0175 0.077 Uiso 1 1 calc R U . . .
H50C H 0.6904 0.1059 0.0103 0.077 Uiso 1 1 calc R U . . .
C51 C 0.81197(17) 0.14292(15) 0.16125(15) 0.0558(7) Uani 1 1 d . U . . .
H51A H 0.8355 0.1971 0.1561 0.084 Uiso 1 1 calc R U . . .
H51B H 0.8441 0.1101 0.1351 0.084 Uiso 1 1 calc R U . . .
H51C H 0.8261 0.1351 0.2098 0.084 Uiso 1 1 calc R U . . .
C55 C 0.22758(11) 0.73129(10) 0.45936(8) 0.0189(3) Uani 1 1 d . U . . .
C56 C 0.20367(12) 0.65766(10) 0.48037(8) 0.0201(3) Uani 1 1 d . U . . .
C57 C 0.14200(12) 0.64896(10) 0.52687(9) 0.0236(4) Uani 1 1 d . U . . .
H57 H 0.1236 0.5998 0.5417 0.028 Uiso 1 1 calc R U . . .
C58 C 0.10694(13) 0.71154(11) 0.55188(9) 0.0274(4) Uani 1 1 d . U . . .
H58 H 0.0655 0.7049 0.5840 0.033 Uiso 1 1 calc R U . . .
C59 C 0.13193(13) 0.78344(11) 0.53029(9) 0.0265(4) Uani 1 1 d . U . . .
H59 H 0.1070 0.8255 0.5476 0.032 Uiso 1 1 calc R U . . .
C60 C 0.19336(12) 0.79514(10) 0.48347(8) 0.0220(3) Uani 1 1 d . U . . .
C61 C 0.22450(13) 0.87428(10) 0.46186(9) 0.0255(4) Uani 1 1 d . U . . .
H61A H 0.2806 0.9027 0.4964 0.031 Uiso 1 1 calc R U . . .
H61B H 0.2462 0.8678 0.4177 0.031 Uiso 1 1 calc R U . . .
C62 C 0.14779(17) 0.92309(12) 0.45349(12) 0.0409(5) Uani 1 1 d . U . . .
H62A H 0.1734 0.9720 0.4376 0.061 Uiso 1 1 calc R U . . .
H62B H 0.1290 0.9333 0.4977 0.061 Uiso 1 1 calc R U . . .
H62C H 0.0913 0.8955 0.4198 0.061 Uiso 1 1 calc R U . . .
C63 C 0.24530(13) 0.59168(10) 0.45325(9) 0.0251(4) Uani 1 1 d . U . . .
H63A H 0.3165 0.6071 0.4638 0.030 Uiso 1 1 calc R U . . .
H63B H 0.2247 0.5835 0.4027 0.030 Uiso 1 1 calc R U . . .
C64 C 0.21721(14) 0.51513(11) 0.48134(10) 0.0303(4) Uani 1 1 d . U . . .
H64A H 0.2476 0.4763 0.4608 0.045 Uiso 1 1 calc R U . . .
H64B H 0.1470 0.4981 0.4700 0.045 Uiso 1 1 calc R U . . .
H64C H 0.2390 0.5218 0.5313 0.045 Uiso 1 1 calc R U . . .
C65 C 0.36468(11) 0.76388(10) 0.25293(8) 0.0184(3) Uani 1 1 d . U . . .
C66 C 0.37792(12) 0.83469(10) 0.22545(9) 0.0221(3) Uani 1 1 d . U . . .
C67 C 0.39199(13) 0.83284(11) 0.15793(10) 0.0285(4) Uani 1 1 d . U . . .
H67 H 0.4021 0.8796 0.1376 0.034 Uiso 1 1 calc R U . . .
C68 C 0.39147(14) 0.76381(12) 0.12020(9) 0.0307(4) Uani 1 1 d . U . . .
H68 H 0.4010 0.7638 0.0743 0.037 Uiso 1 1 calc R U . . .
C69 C 0.37718(13) 0.69464(11) 0.14840(9) 0.0271(4) Uani 1 1 d . U . . .
H69 H 0.3764 0.6478 0.1215 0.032 Uiso 1 1 calc R U . . .
C70 C 0.36393(12) 0.69327(10) 0.21604(9) 0.0217(3) Uani 1 1 d . U . . .
C71 C 0.34913(13) 0.61955(10) 0.24974(9) 0.0240(4) Uani 1 1 d . U . . .
H71A H 0.2855 0.6127 0.2634 0.029 Uiso 1 1 calc R U . . .
H71B H 0.3989 0.6258 0.2922 0.029 Uiso 1 1 calc R U . . .
C72 C 0.35347(14) 0.54633(10) 0.20607(10) 0.0291(4) Uani 1 1 d . U . . .
H72A H 0.3462 0.5025 0.2330 0.044 Uiso 1 1 calc R U . . .
H72B H 0.4157 0.5524 0.1915 0.044 Uiso 1 1 calc R U . . .
H72C H 0.3013 0.5370 0.1656 0.044 Uiso 1 1 calc R U . . .
C73 C 0.37472(14) 0.90820(10) 0.26776(10) 0.0265(4) Uani 1 1 d . U . . .
H73A H 0.4272 0.9164 0.3087 0.032 Uiso 1 1 calc R U . . .
H73B H 0.3129 0.9011 0.2840 0.032 Uiso 1 1 calc R U . . .
C74 C 0.38433(16) 0.98106(11) 0.23162(11) 0.0379(5) Uani 1 1 d . U . . .
H74A H 0.3825 1.0253 0.2636 0.057 Uiso 1 1 calc R U . . .
H74B H 0.3310 0.9751 0.1922 0.057 Uiso 1 1 calc R U . . .
H74C H 0.4457 0.9896 0.2158 0.057 Uiso 1 1 calc R U . . .
C80 C -0.07089(12) 0.52603(9) 0.21440(9) 0.0213(3) Uani 1 1 d . U . . .
C81 C -0.10167(12) 0.49908(10) 0.27241(9) 0.0228(4) Uani 1 1 d . U . . .
C82 C -0.11733(13) 0.41966(10) 0.27656(10) 0.0291(4) Uani 1 1 d . U . . .
H82 H -0.1362 0.4005 0.3163 0.035 Uiso 1 1 calc R U . . .
C83 C -0.10598(14) 0.36856(11) 0.22430(11) 0.0352(5) Uani 1 1 d . U . . .
H83 H -0.1172 0.3148 0.2280 0.042 Uiso 1 1 calc R U . . .
C84 C -0.07814(14) 0.39604(11) 0.16626(10) 0.0328(4) Uani 1 1 d . U . . .
H84 H -0.0719 0.3606 0.1299 0.039 Uiso 1 1 calc R U . . .
C85 C -0.05916(13) 0.47489(10) 0.16041(9) 0.0262(4) Uani 1 1 d . U . . .
C86 C -0.02404(14) 0.50307(11) 0.09834(9) 0.0307(4) Uani 1 1 d . U . . .
H86A H -0.0523 0.5482 0.0857 0.037 Uiso 1 1 calc R U . . .
H86B H -0.0464 0.4619 0.0593 0.037 Uiso 1 1 calc R U . . .
C87 C 0.08614(15) 0.52598(13) 0.11117(10) 0.0361(5) Uani 1 1 d . U . . .
H87A H 0.1060 0.5434 0.0695 0.054 Uiso 1 1 calc R U . . .
H87B H 0.1144 0.4813 0.1233 0.054 Uiso 1 1 calc R U . . .
H87C H 0.1084 0.5678 0.1489 0.054 Uiso 1 1 calc R U . . .
C88 C -0.11872(13) 0.55161(10) 0.33030(9) 0.0255(4) Uani 1 1 d . U . . .
H88A H -0.1827 0.5316 0.3408 0.031 Uiso 1 1 calc R U . . .
H88B H -0.1192 0.6036 0.3157 0.031 Uiso 1 1 calc R U . . .
C89 C -0.04119(14) 0.55783(12) 0.39504(10) 0.0319(4) Uani 1 1 d . U . . .
H89A H -0.0577 0.5886 0.4325 0.048 Uiso 1 1 calc R U . . .
H89B H 0.0213 0.5827 0.3862 0.048 Uiso 1 1 calc R U . . .
H89C H -0.0374 0.5061 0.4079 0.048 Uiso 1 1 calc R U . . .
C90 C -0.00363(12) 0.82479(10) 0.13196(8) 0.0205(3) Uani 1 1 d . U . . .
C91 C 0.07497(13) 0.82505(11) 0.09855(9) 0.0245(4) Uani 1 1 d . U . . .
C92 C 0.10525(14) 0.88917(12) 0.06549(9) 0.0312(4) Uani 1 1 d . U . . .
H92 H 0.1598 0.8907 0.0445 0.037 Uiso 1 1 calc R U . . .
C93 C 0.05762(15) 0.95012(11) 0.06274(9) 0.0320(4) Uani 1 1 d . U . . .
H93 H 0.0794 0.9932 0.0402 0.038 Uiso 1 1 calc R U . . .
C94 C -0.02191(14) 0.94825(10) 0.09294(9) 0.0287(4) Uani 1 1 d . U . . .
H94 H -0.0558 0.9896 0.0897 0.034 Uiso 1 1 calc R U . . .
C95 C -0.05343(13) 0.88656(10) 0.12823(9) 0.0237(4) Uani 1 1 d . U . . .
C96 C -0.13900(14) 0.88761(11) 0.16249(9) 0.0301(4) Uani 1 1 d . U . . .
H96A H -0.1635 0.8347 0.1725 0.036 Uiso 1 1 calc R U . . .
H96B H -0.1910 0.9031 0.1301 0.036 Uiso 1 1 calc R U . . .
C97 C -0.11635(17) 0.94185(12) 0.22878(11) 0.0401(5) Uani 1 1 d . U . . .
H97A H -0.1752 0.9409 0.2473 0.060 Uiso 1 1 calc R U . . .
H97B H -0.0917 0.9944 0.2195 0.060 Uiso 1 1 calc R U . . .
H97C H -0.0676 0.9252 0.2622 0.060 Uiso 1 1 calc R U . . .
C98 C 0.12744(13) 0.75817(12) 0.09810(9) 0.0297(4) Uani 1 1 d . U . . .
H98A H 0.1009 0.7203 0.1272 0.036 Uiso 1 1 calc R U . . .
H98B H 0.1965 0.7775 0.1185 0.036 Uiso 1 1 calc R U . . .
C99 C 0.11897(16) 0.71737(13) 0.02624(10) 0.0375(5) Uani 1 1 d . U . . .
H99A H 0.1615 0.6799 0.0283 0.056 Uiso 1 1 calc R U . . .
H99B H 0.1378 0.7555 -0.0043 0.056 Uiso 1 1 calc R U . . .
H99C H 0.0521 0.6906 0.0087 0.056 Uiso 1 1 calc R U . . .
C100 C -0.11402(16) 0.88055(13) 0.46598(11) 0.0412(5) Uani 1 1 d . U . . .
H10C H -0.0517 0.8722 0.4901 0.062 Uiso 1 1 calc R U . . .
H10D H -0.1551 0.8880 0.4992 0.062 Uiso 1 1 calc R U . . .
H10E H -0.1039 0.9265 0.4418 0.062 Uiso 1 1 calc R U . . .
C101 C -0.29503(15) 0.81164(13) 0.36235(12) 0.0393(5) Uani 1 1 d . U . . .
H10F H -0.3302 0.7661 0.3310 0.059 Uiso 1 1 calc R U . . .
H10G H -0.2870 0.8565 0.3367 0.059 Uiso 1 1 calc R U . . .
H10H H -0.3315 0.8212 0.3982 0.059 Uiso 1 1 calc R U . . .
C102 C -0.18700(16) 0.70616(13) 0.44782(11) 0.0382(5) Uani 1 1 d . U . . .
H10I H -0.2216 0.6617 0.4150 0.057 Uiso 1 1 calc R U . . .
H10J H -0.2233 0.7130 0.4842 0.057 Uiso 1 1 calc R U . . .
H10K H -0.1230 0.6974 0.4679 0.057 Uiso 1 1 calc R U . . .
C103 C -0.05236(12) 0.76948(9) 0.29644(8) 0.0207(3) Uani 1 1 d . U . . .
C104 C -0.10180(13) 0.78124(10) 0.33803(9) 0.0268(4) Uani 1 1 d . U . . .
B1_1 B 0.49477(14) 0.23057(11) 0.25915(9) 0.0193(4) Uani 1 1 d . U . . .
C1_1 C 0.38079(12) 0.19099(9) 0.22909(8) 0.0195(3) Uani 1 1 d . U . . .
H1A_1 H 0.3740 0.1457 0.1950 0.023 Uiso 1 1 calc R U . . .
H1AB_1 H 0.3470 0.1753 0.2664 0.023 Uiso 1 1 calc R U . . .
N1_1 N 0.53655(10) 0.22568(8) 0.33516(7) 0.0199(3) Uani 1 1 d . U . . .
B2_1 B 0.34226(13) 0.25979(11) 0.19458(9) 0.0181(4) Uani 1 1 d . U . . .
C2_1 C 0.41146(12) 0.33457(9) 0.21047(8) 0.0197(3) Uani 1 1 d . U . . .
H2_1 H 0.4007 0.3826 0.1960 0.024 Uiso 1 1 calc R U . . .
N3_1 N 0.21602(10) 0.24420(8) 0.08070(7) 0.0200(3) Uani 1 1 d . U . . .
C3_1 C 0.49570(12) 0.32090(9) 0.25088(8) 0.0190(3) Uani 1 1 d . U . . .
N4_1 N 0.15481(10) 0.22247(8) 0.17131(7) 0.0178(3) Uani 1 1 d . U . . .
C4_1 C 0.65093(12) 0.34315(10) 0.32537(9) 0.0226(3) Uani 1 1 d . U . . .
H4A_1 H 0.6984 0.3867 0.3533 0.027 Uiso 1 1 calc R U . . .
H4AB_1 H 0.6845 0.3164 0.2945 0.027 Uiso 1 1 calc R U . . .
C5_1 C 0.61176(12) 0.28723(10) 0.37250(9) 0.0227(4) Uani 1 1 d . U . . .
H5A_1 H 0.6650 0.2650 0.3967 0.027 Uiso 1 1 calc R U . . .
H5AB_1 H 0.5861 0.3157 0.4074 0.027 Uiso 1 1 calc R U . . .
C6_1 C 0.23644(12) 0.24445(9) 0.14870(8) 0.0170(3) Uani 1 1 d . U . . .
C7_1 C 0.11268(12) 0.21457(11) 0.05147(9) 0.0253(4) Uani 1 1 d . U . . .
H7A_1 H 0.1024 0.1635 0.0244 0.030 Uiso 1 1 calc R U . . .
H7AB_1 H 0.0853 0.2508 0.0221 0.030 Uiso 1 1 calc R U . . .
C8_1 C 0.06873(12) 0.20867(11) 0.11579(8) 0.0238(4) Uani 1 1 d . U . . .
H8A_1 H 0.0291 0.2483 0.1206 0.029 Uiso 1 1 calc R U . . .
H8AB_1 H 0.0285 0.1569 0.1150 0.029 Uiso 1 1 calc R U . . .
C10_1 C 0.61372(14) 0.17274(11) 0.17695(10) 0.0309(4) Uani 1 1 d . U . . .
C9_1 C 0.56199(13) 0.19994(10) 0.21051(9) 0.0243(4) Uani 1 1 d . U . . .
N2_1 N 0.57304(10) 0.37328(8) 0.28393(7) 0.0209(3) Uani 1 1 d . U . . .
B1_2 B 0.01283(13) 0.75165(10) 0.24116(9) 0.0180(4) Uani 1 1 d . U . . .
C1_2 C 0.12559(11) 0.79445(9) 0.27106(8) 0.0175(3) Uani 1 1 d . U . . .
H1A_2 H 0.1575 0.8141 0.2341 0.021 Uiso 1 1 calc R U . . .
H1AB_2 H 0.1306 0.8375 0.3071 0.021 Uiso 1 1 calc R U . . .
N1_2 N -0.03458(10) 0.76247(8) 0.16785(7) 0.0209(3) Uani 1 1 d . U . . .
B2_2 B 0.16925(13) 0.72567(10) 0.30145(9) 0.0164(3) Uani 1 1 d . U . . .
C2_2 C 0.10463(11) 0.64882(9) 0.28172(8) 0.0175(3) Uani 1 1 d . U . . .
H2_2 H 0.1189 0.6007 0.2933 0.021 Uiso 1 1 calc R U . . .
N3_2 N 0.29628(9) 0.74234(8) 0.41492(7) 0.0184(3) Uani 1 1 d . U . . .
C3_2 C 0.01851(11) 0.66102(9) 0.24269(8) 0.0171(3) Uani 1 1 d . U . . .
N4_2 N 0.35640(10) 0.76503(8) 0.32400(7) 0.0177(3) Uani 1 1 d . U . . .
C5_2 C -0.10235(12) 0.69915(10) 0.12622(9) 0.0237(4) Uani 1 1 d . U . . .
H5A_2 H -0.0714 0.6768 0.0910 0.028 Uiso 1 1 calc R U . . .
H5AB_2 H -0.1583 0.7185 0.1022 0.028 Uiso 1 1 calc R U . . .
C6_2 C 0.27531(11) 0.74224(9) 0.34706(8) 0.0161(3) Uani 1 1 d . U . . .
C7_2 C 0.39923(12) 0.77497(11) 0.44376(9) 0.0246(4) Uani 1 1 d . U . . .
H7A_2 H 0.4279 0.7416 0.4758 0.030 Uiso 1 1 calc R U . . .
H7AB_2 H 0.4079 0.8275 0.4678 0.030 Uiso 1 1 calc R U . . .
C8_2 C 0.44304(12) 0.77655(10) 0.37922(8) 0.0226(3) Uani 1 1 d . U . . .
H8A_2 H 0.4864 0.8267 0.3790 0.027 Uiso 1 1 calc R U . . .
H8AB_2 H 0.4793 0.7345 0.3750 0.027 Uiso 1 1 calc R U . . .
C4_2 C -0.13734(12) 0.63668(10) 0.16908(9) 0.0221(3) Uani 1 1 d . U . . .
H4A_2 H -0.1733 0.6579 0.2016 0.027 Uiso 1 1 calc R U . . .
H4AB_2 H -0.1820 0.5935 0.1386 0.027 Uiso 1 1 calc R U . . .
N2_2 N -0.05646(10) 0.60751(8) 0.20777(7) 0.0186(3) Uani 1 1 d . U . . .

loop_
_atom_site_aniso_label
_atom_site_aniso_U_11
_atom_site_aniso_U_22
_atom_site_aniso_U_33
_atom_site_aniso_U_23
_atom_site_aniso_U_13
_atom_site_aniso_U_12
C4 0.0162(8) 0.0231(8) 0.0131(7) 0.0037(6) 0.0015(6) 0.0017(6)
C5 0.0186(8) 0.0246(8) 0.0194(8) 0.0034(7) 0.0023(7) 0.0038(7)
C6 0.0274(9) 0.0314(9) 0.0208(9) 0.0006(7) 0.0064(7) 0.0068(7)
C9 0.0208(8) 0.0233(8) 0.0207(8) 0.0040(7) 0.0021(7) 0.0008(7)
C8 0.0292(10) 0.0307(9) 0.0235(9) 0.0110(7) 0.0063(8) 0.0017(8)
C7 0.0301(10) 0.0421(11) 0.0211(9) 0.0075(8) 0.0102(8) 0.0067(8)
C10 0.0333(10) 0.0211(9) 0.0270(9) 0.0039(7) 0.0043(8) 0.0011(7)
C11 0.0472(13) 0.0257(10) 0.0436(12) 0.0109(9) 0.0082(10) 0.0101(9)
C12 0.0293(9) 0.0227(9) 0.0238(9) 0.0030(7) 0.0046(8) 0.0052(7)
C13 0.0325(10) 0.0238(9) 0.0362(11) -0.0013(8) 0.0085(9) 0.0060(8)
C14 0.0161(8) 0.0325(9) 0.0128(8) 0.0028(7) -0.0006(6) 0.0017(7)
C15 0.0180(8) 0.0309(9) 0.0138(8) 0.0023(7) -0.0024(6) 0.0011(7)
C16 0.0240(9) 0.0343(10) 0.0197(8) 0.0058(7) 0.0027(7) 0.0006(7)
C17 0.0248(9) 0.0454(11) 0.0244(9) 0.0048(8) 0.0083(8) 0.0029(8)
C18 0.0265(9) 0.0377(10) 0.0257(9) -0.0021(8) 0.0071(8) 0.0066(8)
C19 0.0209(9) 0.0319(9) 0.0185(8) 0.0010(7) -0.0013(7) 0.0018(7)
Si1 0.0326(3) 0.0333(3) 0.0324(3) 0.0010(2) 0.0112(2) 0.0070(2)
C21 0.0424(12) 0.0374(11) 0.0293(10) 0.0011(8) 0.0027(9) 0.0127(9)
C20 0.0310(10) 0.0287(9) 0.0257(9) 0.0004(7) 0.0023(8) 0.0043(8)
C22 0.0289(9) 0.0298(9) 0.0202(9) 0.0035(7) 0.0046(7) 0.0045(7)
C23 0.0408(11) 0.0322(10) 0.0238(9) 0.0060(8) 0.0040(8) 0.0063(9)
C29 0.0158(8) 0.0207(8) 0.0270(9) 0.0074(7) -0.0019(7) -0.0011(6)
Si2 0.0275(3) 0.0315(3) 0.0297(3) 0.0009(2) 0.0100(2) 0.0057(2)
C30 0.0192(8) 0.0298(9) 0.0273(9) 0.0087(7) -0.0001(7) -0.0011(7)
C31 0.0255(9) 0.0337(10) 0.0355(11) 0.0161(8) 0.0041(8) -0.0027(8)
C32 0.0270(10) 0.0239(9) 0.0495(12) 0.0123(9) 0.0012(9) -0.0023(8)
C34 0.0198(8) 0.0261(9) 0.0300(9) 0.0043(7) -0.0001(7) 0.0036(7)
C33 0.0281(10) 0.0250(9) 0.0417(11) 0.0034(8) 0.0007(9) 0.0034(8)
C35_3 0.034(2) 0.0365(18) 0.020(2) 0.0063(16) 0.0030(18) 0.0129(15)
C36_3 0.0389(18) 0.061(2) 0.0399(19) 0.0240(17) 0.0146(15) 0.0171(16)
C35_31 0.043(5) 0.041(4) 0.030(5) 0.010(4) -0.001(4) 0.022(4)
C36_31 0.055(5) 0.047(5) 0.030(4) 0.008(4) 0.013(4) 0.022(4)
C37 0.0325(10) 0.0379(11) 0.0259(10) 0.0073(8) 0.0036(8) 0.0009(8)
C38 0.0361(12) 0.0586(14) 0.0283(11) 0.0054(10) 0.0023(9) -0.0055(10)
C39 0.0199(8) 0.0241(8) 0.0142(8) 0.0036(6) -0.0036(6) -0.0016(7)
C40 0.0198(8) 0.0374(10) 0.0198(8) 0.0074(7) -0.0029(7) 0.0021(7)
C41 0.0217(9) 0.0500(12) 0.0273(10) 0.0126(9) 0.0022(8) -0.0016(8)
C42 0.0355(11) 0.0366(11) 0.0268(10) 0.0133(8) 0.0000(8) -0.0097(9)
C43 0.0424(11) 0.0244(9) 0.0260(9) 0.0066(7) -0.0022(9) -0.0014(8)
C44 0.0307(10) 0.0232(8) 0.0192(8) 0.0033(7) -0.0026(7) 0.0001(7)
C45 0.0433(11) 0.0291(10) 0.0295(10) 0.0086(8) 0.0070(9) 0.0154(9)
C46 0.0473(13) 0.0331(11) 0.0411(12) 0.0043(9) 0.0012(10) 0.0153(10)
C47 0.0258(10) 0.0467(12) 0.0281(10) 0.0117(9) 0.0051(8) 0.0131(9)
C48 0.0431(12) 0.0543(13) 0.0364(11) 0.0104(10) 0.0108(10) 0.0231(11)
C49 0.0498(13) 0.0348(11) 0.0408(12) -0.0002(9) 0.0118(10) 0.0120(10)
C50 0.0621(16) 0.0589(15) 0.0380(12) 0.0084(11) 0.0249(12) 0.0105(12)
C51 0.0357(13) 0.0513(14) 0.0763(18) -0.0146(13) 0.0145(13) 0.0038(11)
C55 0.0161(8) 0.0265(8) 0.0119(7) 0.0031(6) 0.0000(6) 0.0011(6)
C56 0.0176(8) 0.0248(8) 0.0143(8) 0.0021(6) -0.0027(6) 0.0008(6)
C57 0.0224(9) 0.0270(9) 0.0188(8) 0.0060(7) 0.0018(7) -0.0010(7)
C58 0.0240(9) 0.0367(10) 0.0214(9) 0.0045(7) 0.0075(7) 0.0023(8)
C59 0.0261(9) 0.0313(9) 0.0221(9) 0.0023(7) 0.0053(7) 0.0060(7)
C60 0.0211(8) 0.0252(9) 0.0174(8) 0.0030(7) -0.0001(7) 0.0025(7)
C61 0.0265(9) 0.0243(9) 0.0239(9) 0.0033(7) 0.0032(7) 0.0020(7)
C62 0.0483(13) 0.0309(10) 0.0519(13) 0.0134(10) 0.0206(11) 0.0153(9)
C63 0.0274(9) 0.0257(9) 0.0214(9) 0.0039(7) 0.0033(7) 0.0039(7)
C64 0.0361(11) 0.0271(9) 0.0278(10) 0.0071(8) 0.0048(8) 0.0062(8)
C65 0.0143(7) 0.0246(8) 0.0163(8) 0.0052(6) 0.0028(6) 0.0023(6)
C66 0.0164(8) 0.0259(9) 0.0242(9) 0.0084(7) 0.0034(7) 0.0024(7)
C67 0.0262(9) 0.0342(10) 0.0291(10) 0.0162(8) 0.0101(8) 0.0063(8)
C68 0.0299(10) 0.0457(11) 0.0214(9) 0.0113(8) 0.0109(8) 0.0114(8)
C69 0.0275(9) 0.0353(10) 0.0207(9) 0.0029(7) 0.0075(7) 0.0096(8)
C70 0.0179(8) 0.0270(9) 0.0209(8) 0.0053(7) 0.0033(7) 0.0057(7)
C71 0.0269(9) 0.0234(8) 0.0220(9) 0.0032(7) 0.0041(7) 0.0059(7)
C72 0.0297(10) 0.0258(9) 0.0308(10) -0.0008(8) 0.0037(8) 0.0067(8)
C73 0.0276(9) 0.0211(8) 0.0292(9) 0.0073(7) 0.0033(8) 0.0013(7)
C74 0.0465(12) 0.0243(9) 0.0436(12) 0.0139(9) 0.0089(10) 0.0047(9)
C80 0.0171(8) 0.0191(8) 0.0229(8) 0.0001(7) -0.0036(7) -0.0005(6)
C81 0.0157(8) 0.0226(8) 0.0266(9) 0.0039(7) -0.0007(7) -0.0007(6)
C82 0.0234(9) 0.0247(9) 0.0362(10) 0.0081(8) 0.0018(8) -0.0014(7)
C83 0.0321(10) 0.0188(9) 0.0487(12) 0.0025(8) -0.0007(9) -0.0015(8)
C84 0.0316(10) 0.0248(9) 0.0361(11) -0.0076(8) -0.0022(9) 0.0038(8)
C85 0.0229(9) 0.0256(9) 0.0258(9) -0.0025(7) -0.0024(7) 0.0033(7)
C86 0.0352(11) 0.0329(10) 0.0217(9) -0.0045(8) 0.0003(8) 0.0094(8)
C87 0.0372(11) 0.0472(12) 0.0278(10) 0.0080(9) 0.0104(9) 0.0133(9)
C88 0.0244(9) 0.0266(9) 0.0248(9) 0.0053(7) 0.0055(7) 0.0019(7)
C89 0.0296(10) 0.0381(11) 0.0253(10) 0.0057(8) 0.0041(8) -0.0001(8)
C90 0.0202(8) 0.0242(8) 0.0131(7) 0.0042(6) -0.0041(6) 0.0007(7)
C91 0.0208(8) 0.0328(9) 0.0164(8) 0.0031(7) -0.0026(7) 0.0022(7)
C92 0.0259(9) 0.0423(11) 0.0207(9) 0.0058(8) 0.0029(8) -0.0049(8)
C93 0.0399(11) 0.0278(9) 0.0211(9) 0.0082(7) -0.0038(8) -0.0047(8)
C94 0.0379(10) 0.0239(9) 0.0196(9) 0.0042(7) -0.0051(8) 0.0040(8)
C95 0.0262(9) 0.0249(9) 0.0164(8) 0.0026(7) -0.0041(7) 0.0034(7)
C96 0.0302(10) 0.0352(10) 0.0255(9) 0.0053(8) 0.0006(8) 0.0120(8)
C97 0.0487(13) 0.0371(11) 0.0387(12) 0.0027(9) 0.0174(10) 0.0113(10)
C98 0.0215(9) 0.0427(11) 0.0234(9) 0.0010(8) 0.0003(7) 0.0079(8)
C99 0.0375(11) 0.0474(12) 0.0281(10) 0.0007(9) 0.0062(9) 0.0117(10)
C100 0.0409(12) 0.0425(12) 0.0403(12) -0.0059(9) 0.0160(10) 0.0051(10)
C101 0.0280(10) 0.0420(12) 0.0495(13) 0.0037(10) 0.0099(10) 0.0097(9)
C102 0.0369(11) 0.0447(12) 0.0346(11) 0.0066(9) 0.0111(9) 0.0072(9)
C103 0.0193(8) 0.0211(8) 0.0201(8) 0.0035(6) -0.0008(7) 0.0037(6)
C104 0.0260(9) 0.0282(9) 0.0266(9) 0.0028(7) 0.0049(8) 0.0067(7)
B1_1 0.0197(9) 0.0204(9) 0.0159(9) 0.0035(7) -0.0006(7) 0.0028(7)
C1_1 0.0217(8) 0.0179(8) 0.0162(8) 0.0029(6) -0.0015(7) 0.0018(6)
N1_1 0.0200(7) 0.0207(7) 0.0155(7) 0.0048(5) -0.0022(6) -0.0011(6)
B2_1 0.0195(9) 0.0218(9) 0.0122(8) 0.0021(7) 0.0015(7) 0.0034(7)
C2_1 0.0203(8) 0.0195(8) 0.0185(8) 0.0052(6) 0.0014(7) 0.0029(6)
N3_1 0.0168(7) 0.0281(7) 0.0129(6) 0.0030(6) -0.0007(5) 0.0018(6)
C3_1 0.0192(8) 0.0210(8) 0.0160(8) 0.0040(6) 0.0036(6) 0.0009(6)
N4_1 0.0178(7) 0.0201(7) 0.0134(6) 0.0023(5) 0.0003(5) 0.0007(5)
C4_1 0.0164(8) 0.0244(8) 0.0243(9) 0.0058(7) -0.0015(7) 0.0011(7)
C5_1 0.0200(8) 0.0244(8) 0.0198(8) 0.0051(7) -0.0036(7) 0.0010(7)
C6_1 0.0196(8) 0.0143(7) 0.0157(8) 0.0025(6) 0.0008(6) 0.0021(6)
C7_1 0.0179(8) 0.0370(10) 0.0167(8) 0.0024(7) -0.0014(7) -0.0005(7)
C8_1 0.0171(8) 0.0338(9) 0.0179(8) 0.0038(7) -0.0006(7) 0.0014(7)
C10_1 0.0305(10) 0.0349(10) 0.0269(9) 0.0043(8) 0.0034(8) 0.0076(8)
C9_1 0.0241(9) 0.0266(9) 0.0199(8) 0.0027(7) -0.0002(7) 0.0040(7)
N2_1 0.0171(7) 0.0200(7) 0.0231(7) 0.0060(6) -0.0009(6) 0.0008(5)
B1_2 0.0173(9) 0.0201(9) 0.0154(8) 0.0038(7) -0.0003(7) 0.0031(7)
C1_2 0.0166(8) 0.0188(8) 0.0154(7) 0.0029(6) -0.0005(6) 0.0018(6)
N1_2 0.0211(7) 0.0221(7) 0.0150(7) 0.0049(5) -0.0041(6) -0.0010(6)
B2_2 0.0173(9) 0.0197(8) 0.0122(8) 0.0028(7) 0.0037(7) 0.0028(7)
C2_2 0.0184(8) 0.0175(7) 0.0159(8) 0.0040(6) 0.0008(6) 0.0034(6)
N3_2 0.0139(6) 0.0250(7) 0.0133(6) 0.0035(5) -0.0018(5) 0.0000(5)
C3_2 0.0174(8) 0.0205(8) 0.0126(7) 0.0030(6) 0.0035(6) 0.0007(6)
N4_2 0.0157(7) 0.0213(7) 0.0149(7) 0.0043(5) 0.0007(5) 0.0018(5)
C5_2 0.0208(8) 0.0265(9) 0.0191(8) 0.0049(7) -0.0053(7) 0.0008(7)
C6_2 0.0168(8) 0.0143(7) 0.0165(8) 0.0031(6) 0.0018(6) 0.0024(6)
C7_2 0.0158(8) 0.0343(9) 0.0196(8) 0.0040(7) -0.0019(7) -0.0009(7)
C8_2 0.0157(8) 0.0291(9) 0.0201(8) 0.0038(7) -0.0011(7) 0.0012(7)
C4_2 0.0151(8) 0.0241(8) 0.0223(8) 0.0031(7) -0.0050(7) -0.0004(6)
N2_2 0.0173(7) 0.0175(7) 0.0182(7) 0.0020(5) -0.0011(6) 0.0004(5)

loop_
_atom_type_symbol
_atom_type_description
_atom_type_scat_dispersion_real
_atom_type_scat_dispersion_imag
_atom_type_scat_source
C C 0.0033 0.0016 'International Tables Vol C Tables 4.2.6.8 and 6.1.1.4'
H H 0.0000 0.0000 'International Tables Vol C Tables 4.2.6.8 and 6.1.1.4'
B B 0.0013 0.0007 'International Tables Vol C Tables 4.2.6.8 and 6.1.1.4'
N N 0.0061 0.0033 'International Tables Vol C Tables 4.2.6.8 and 6.1.1.4'
Si Si 0.0817 0.0704 'International Tables Vol C Tables 4.2.6.8 and 6.1.1.4'

loop_
_geom_angle_atom_site_label_1
_geom_angle_atom_site_label_2
_geom_angle_atom_site_label_3
_geom_angle
C9 C4 C5 123.45(15)
C9 C4 N4_1 118.16(14)
C5 C4 N4_1 118.20(14)
C6 C5 C4 117.24(15)
C6 C5 C12 122.68(16)
C4 C5 C12 120.07(14)
C7 C6 C5 120.52(17)
C7 C6 H6 119.7
C5 C6 H6 119.7
C4 C9 C8 117.07(16)
C4 C9 C10 120.77(15)
C8 C9 C10 122.16(15)
C7 C8 C9 120.62(16)
C7 C8 H8 119.7
C9 C8 H8 119.7
C8 C7 C6 121.03(16)
C8 C7 H7 119.5
C6 C7 H7 119.5
C9 C10 C11 115.80(16)
C9 C10 H10A 108.3
C11 C10 H10A 108.3
C9 C10 H10B 108.3
C11 C10 H10B 108.3
H10A C10 H10B 107.4
C10 C11 H11A 109.5
C10 C11 H11B 109.5
H11A C11 H11B 109.5
C10 C11 H11C 109.5
H11A C11 H11C 109.5
H11B C11 H11C 109.5
C5 C12 C13 115.92(15)
C5 C12 H12A 108.3
C13 C12 H12A 108.3
C5 C12 H12B 108.3
C13 C12 H12B 108.3
H12A C12 H12B 107.4
C12 C13 H13A 109.5
C12 C13 H13B 109.5
H13A C13 H13B 109.5
C12 C13 H13C 109.5
H13A C13 H13C 109.5
H13B C13 H13C 109.5
C19 C14 C15 123.37(15)
C19 C14 N3_1 118.89(15)
C15 C14 N3_1 117.53(15)
C16 C15 C14 117.16(16)
C16 C15 C22 122.47(16)
C14 C15 C22 120.36(15)
C17 C16 C15 120.98(17)
C17 C16 H16 119.5
C15 C16 H16 119.5
C18 C17 C16 120.68(17)
C18 C17 H17 119.7
C16 C17 H17 119.7
C17 C18 C19 120.80(17)
C17 C18 H18 119.6
C19 C18 H18 119.6
C14 C19 C18 116.99(16)
C14 C19 C20 122.39(15)
C18 C19 C20 120.61(16)
C10_1 Si1 C51 112.05(10)
C10_1 Si1 C49 108.36(9)
C51 Si1 C49 108.87(12)
C10_1 Si1 C50 109.71(10)
C51 Si1 C50 107.74(13)
C49 Si1 C50 110.11(11)
C20 C21 H21A 109.5
C20 C21 H21B 109.5
H21A C21 H21B 109.5
C20 C21 H21C 109.5
H21A C21 H21C 109.5
H21B C21 H21C 109.5
C19 C20 C21 113.78(16)
C19 C20 H20A 108.8
C21 C20 H20A 108.8
C19 C20 H20B 108.8
C21 C20 H20B 108.8
H20A C20 H20B 107.7
C15 C22 C23 115.49(15)
C15 C22 H22A 108.4
C23 C22 H22A 108.4
C15 C22 H22B 108.4
C23 C22 H22B 108.4
H22A C22 H22B 107.5
C22 C23 H23A 109.5
C22 C23 H23B 109.5
H23A C23 H23B 109.5
C22 C23 H23C 109.5
H23A C23 H23C 109.5
H23B C23 H23C 109.5
C30 C29 C34 121.65(16)
C30 C29 N2_1 118.83(16)
C34 C29 N2_1 119.50(15)
C104 Si2 C102 108.05(9)
C104 Si2 C100 110.77(9)
C102 Si2 C100 109.66(10)
C104 Si2 C101 110.73(9)
C102 Si2 C101 110.32(10)
C100 Si2 C101 107.32(10)
C29 C30 C31 117.65(17)
C29 C30 C37 122.89(16)
C31 C30 C37 119.44(17)
C32 C31 C30 121.66(18)
C32 C31 H31 119.2
C30 C31 H31 119.2
C31 C32 C33 119.79(17)
C31 C32 H32 120.1
C33 C32 H32 120.1
C35_31 C34 C33 122.5(13)
C35_31 C34 C29 118.9(13)
C33 C34 C29 118.07(17)
C35_31 C34 C35_3 9.5(13)
C33 C34 C35_3 118.8(3)
C29 C34 C35_3 123.1(3)
C32 C33 C34 121.10(19)
C32 C33 H33 119.4
C34 C33 H33 119.4
C36_31 C35_3 C36_3 32.3(6)
C36_31 C35_3 C34 116.0(6)
C36_3 C35_3 C34 110.3(4)
C36_31 C35_3 H35A_3 128.6
C36_3 C35_3 H35A_3 109.6
C34 C35_3 H35A_3 109.6
C36_31 C35_3 H35B_3 78.2
C36_3 C35_3 H35B_3 109.6
C34 C35_3 H35B_3 109.6
H35A_3 C35_3 H35B_3 108.1
C36_31 C36_3 C35_31 76.9(14)
C36_31 C36_3 C35_3 69.6(9)
C35_31 C36_3 C35_3 10.3(11)
C36_31 C36_3 H36A_3 80.3
C35_31 C36_3 H36A_3 118.7
C35_3 C36_3 H36A_3 109.5
C36_31 C36_3 H36B_3 169.5
C35_31 C36_3 H36B_3 100.9
C35_3 C36_3 H36B_3 109.5
H36A_3 C36_3 H36B_3 109.5
C36_31 C36_3 H36C_3 62.3
C35_31 C36_3 H36C_3 108.3
C35_3 C36_3 H36C_3 109.5
H36A_3 C36_3 H36C_3 109.5
H36B_3 C36_3 H36C_3 109.5
C34 C35_31 C36_3 126.8(19)
C34 C35_31 C36_31 125(2)
C36_3 C35_31 C36_31 33.4(9)
C34 C35_31 H35A_31 106.0
C36_3 C35_31 H35A_31 125.3
C36_31 C35_31 H35A_31 106.0
C34 C35_31 H35B_31 106.0
C36_3 C35_31 H35B_31 74.3
C36_31 C35_31 H35B_31 106.0
H35A_31 C35_31 H35B_31 106.3
C36_3 C36_31 C35_3 78.1(9)
C36_3 C36_31 C35_31 69.7(14)
C35_3 C36_31 C35_31 11.1(10)
C36_3 C36_31 H36A_31 72.0
C35_3 C36_31 H36A_31 106.6
C35_31 C36_31 H36A_31 109.5
C36_3 C36_31 H36B_31 69.9
C35_3 C36_31 H36B_31 120.1
C35_31 C36_31 H36B_31 109.5
H36A_31 C36_31 H36B_31 109.5
C36_3 C36_31 H36C_31 178.6
C35_3 C36_31 H36C_31 101.2
C35_31 C36_31 H36C_31 109.5
H36A_31 C36_31 H36C_31 109.5
H36B_31 C36_31 H36C_31 109.5
C30 C37 C38 113.21(18)
C30 C37 H37A 108.9
C38 C37 H37A 108.9
C30 C37 H37B 108.9
C38 C37 H37B 108.9
H37A C37 H37B 107.7
C37 C38 H38A 109.5
C37 C38 H38B 109.5
H38A C38 H38B 109.5
C37 C38 H38C 109.5
H38A C38 H38C 109.5
H38B C38 H38C 109.5
C40 C39 N1_1 120.79(15)
C40 C39 C44 119.98(15)
N1_1 C39 C44 119.23(15)
C41 C40 C39 119.13(17)
C41 C40 C47 118.93(17)
C39 C40 C47 121.93(16)
C42 C41 C40 120.97(19)
C42 C41 H41 119.5
C40 C41 H41 119.5
C41 C42 C43 119.90(17)
C41 C42 H42 120.0
C43 C42 H42 120.0
C42 C43 C44 121.16(18)
C42 C43 H43 119.4
C44 C43 H43 119.4
C43 C44 C39 118.82(17)
C43 C44 C45 122.86(17)
C39 C44 C45 118.32(15)
C44 C45 C46 116.63(17)
C44 C45 H45A 108.1
C46 C45 H45A 108.1
C44 C45 H45B 108.1
C46 C45 H45B 108.1
H45A C45 H45B 107.3
C45 C46 H46A 109.5
C45 C46 H46B 109.5
H46A C46 H46B 109.5
C45 C46 H46C 109.5
H46A C46 H46C 109.5
H46B C46 H46C 109.5
C40 C47 C48 113.34(16)
C40 C47 H47A 108.9
C48 C47 H47A 108.9
C40 C47 H47B 108.9
C48 C47 H47B 108.9
H47A C47 H47B 107.7
C47 C48 H48A 109.5
C47 C48 H48B 109.5
H48A C48 H48B 109.5
C47 C48 H48C 109.5
H48A C48 H48C 109.5
H48B C48 H48C 109.5
Si1 C49 H49A 109.5
Si1 C49 H49B 109.5
H49A C49 H49B 109.5
Si1 C49 H49C 109.5
H49A C49 H49C 109.5
H49B C49 H49C 109.5
Si1 C50 H50A 109.5
Si1 C50 H50B 109.5
H50A C50 H50B 109.5
Si1 C50 H50C 109.5
H50A C50 H50C 109.5
H50B C50 H50C 109.5
Si1 C51 H51A 109.5
Si1 C51 H51B 109.5
H51A C51 H51B 109.5
Si1 C51 H51C 109.5
H51A C51 H51C 109.5
H51B C51 H51C 109.5
C60 C55 C56 123.18(15)
C60 C55 N3_2 118.67(14)
C56 C55 N3_2 117.98(14)
C57 C56 C55 117.43(15)
C57 C56 C63 122.39(15)
C55 C56 C63 120.18(14)
C56 C57 C58 120.68(16)
C56 C57 H57 119.7
C58 C57 H57 119.7
C59 C58 C57 120.55(16)
C59 C58 H58 119.7
C57 C58 H58 119.7
C58 C59 C60 120.99(17)
C58 C59 H59 119.5
C60 C59 H59 119.5
C55 C60 C59 117.17(15)
C55 C60 C61 121.41(15)
C59 C60 C61 121.38(16)
C62 C61 C60 115.22(15)
C62 C61 H61A 108.5
C60 C61 H61A 108.5
C62 C61 H61B 108.5
C60 C61 H61B 108.5
H61A C61 H61B 107.5
C61 C62 H62A 109.5
C61 C62 H62B 109.5
H62A C62 H62B 109.5
C61 C62 H62C 109.5
H62A C62 H62C 109.5
H62B C62 H62C 109.5
C56 C63 C64 115.70(15)
C56 C63 H63A 108.4
C64 C63 H63A 108.4
C56 C63 H63B 108.4
C64 C63 H63B 108.4
H63A C63 H63B 107.4
C63 C64 H64A 109.5
C63 C64 H64B 109.5
H64A C64 H64B 109.5
C63 C64 H64C 109.5
H64A C64 H64C 109.5
H64B C64 H64C 109.5
C70 C65 C66 123.46(15)
C70 C65 N4_2 118.61(14)
C66 C65 N4_2 117.84(15)
C67 C66 C65 116.93(16)
C67 C66 C73 122.69(15)
C65 C66 C73 120.37(15)
C68 C67 C66 120.84(16)
C68 C67 H67 119.6
C66 C67 H67 119.6
C67 C68 C69 120.99(16)
C67 C68 H68 119.5
C69 C68 H68 119.5
C68 C69 C70 120.55(17)
C68 C69 H69 119.7
C70 C69 H69 119.7
C69 C70 C65 117.22(16)
C69 C70 C71 122.82(16)
C65 C70 C71 119.96(14)
C70 C71 C72 115.76(15)
C70 C71 H71A 108.3
C72 C71 H71A 108.3
C70 C71 H71B 108.3
C72 C71 H71B 108.3
H71A C71 H71B 107.4
C71 C72 H72A 109.5
C71 C72 H72B 109.5
H72A C72 H72B 109.5
C71 C72 H72C 109.5
H72A C72 H72C 109.5
H72B C72 H72C 109.5
C66 C73 C74 116.03(16)
C66 C73 H73A 108.3
C74 C73 H73A 108.3
C66 C73 H73B 108.3
C74 C73 H73B 108.3
H73A C73 H73B 107.4
C73 C74 H74A 109.5
C73 C74 H74B 109.5
H74A C74 H74B 109.5
C73 C74 H74C 109.5
H74A C74 H74C 109.5
H74B C74 H74C 109.5
C81 C80 C85 121.33(16)
C81 C80 N2_2 119.45(15)
C85 C80 N2_2 119.11(15)
C82 C81 C80 118.12(16)
C82 C81 C88 118.76(16)
C80 C81 C88 123.12(15)
C83 C82 C81 121.43(18)
C83 C82 H82 119.3
C81 C82 H82 119.3
C82 C83 C84 119.70(17)
C82 C83 H83 120.1
C84 C83 H83 120.1
C83 C84 C85 121.09(18)
C83 C84 H84 119.5
C85 C84 H84 119.5
C84 C85 C80 118.27(17)
C84 C85 C86 119.74(17)
C80 C85 C86 121.96(16)
C85 C86 C87 112.01(16)
C85 C86 H86A 109.2
C87 C86 H86A 109.2
C85 C86 H86B 109.2
C87 C86 H86B 109.2
H86A C86 H86B 107.9
C86 C87 H87A 109.5
C86 C87 H87B 109.5
H87A C87 H87B 109.5
C86 C87 H87C 109.5
H87A C87 H87C 109.5
H87B C87 H87C 109.5
C81 C88 C89 111.90(15)
C81 C88 H88A 109.2
C89 C88 H88A 109.2
C81 C88 H88B 109.2
C89 C88 H88B 109.2
H88A C88 H88B 107.9
C88 C89 H89A 109.5
C88 C89 H89B 109.5
H89A C89 H89B 109.5
C88 C89 H89C 109.5
H89A C89 H89C 109.5
H89B C89 H89C 109.5
C91 C90 C95 119.79(15)
C91 C90 N1_2 120.68(15)
C95 C90 N1_2 119.51(15)
C92 C91 C90 118.77(17)
C92 C91 C98 119.55(17)
C90 C91 C98 121.68(16)
C93 C92 C91 121.43(18)
C93 C92 H92 119.3
C91 C92 H92 119.3
C92 C93 C94 119.68(17)
C92 C93 H93 120.2
C94 C93 H93 120.2
C93 C94 C95 121.11(17)
C93 C94 H94 119.4
C95 C94 H94 119.4
C94 C95 C90 119.11(17)
C94 C95 C96 119.65(16)
C90 C95 C96 121.23(15)
C95 C96 C97 113.85(17)
C95 C96 H96A 108.8
C97 C96 H96A 108.8
C95 C96 H96B 108.8
C97 C96 H96B 108.8
H96A C96 H96B 107.7
C96 C97 H97A 109.5
C96 C97 H97B 109.5
H97A C97 H97B 109.5
C96 C97 H97C 109.5
H97A C97 H97C 109.5
H97B C97 H97C 109.5
C91 C98 C99 113.16(16)
C91 C98 H98A 108.9
C99 C98 H98A 108.9
C91 C98 H98B 108.9
C99 C98 H98B 108.9
H98A C98 H98B 107.8
C98 C99 H99A 109.5
C98 C99 H99B 109.5
H99A C99 H99B 109.5
C98 C99 H99C 109.5
H99A C99 H99C 109.5
H99B C99 H99C 109.5
Si2 C100 H10C 109.5
Si2 C100 H10D 109.5
H10C C100 H10D 109.5
Si2 C100 H10E 109.5
H10C C100 H10E 109.5
H10D C100 H10E 109.5
Si2 C101 H10F 109.5
Si2 C101 H10G 109.5
H10F C101 H10G 109.5
Si2 C101 H10H 109.5
H10F C101 H10H 109.5
H10G C101 H10H 109.5
Si2 C102 H10I 109.5
Si2 C102 H10J 109.5
H10I C102 H10J 109.5
Si2 C102 H10K 109.5
H10I C102 H10K 109.5
H10J C102 H10K 109.5
C104 C103 B1_2 178.63(17)
C103 C104 Si2 176.93(16)
N1_1 B1_1 C9_1 110.41(14)
N1_1 B1_1 C3_1 107.00(13)
C9_1 B1_1 C3_1 108.43(13)
N1_1 B1_1 C1_1 118.05(14)
C9_1 B1_1 C1_1 110.21(14)
C3_1 B1_1 C1_1 102.02(13)
B2_1 C1_1 B1_1 101.31(13)
B2_1 C1_1 H1A_1 111.5
B1_1 C1_1 H1A_1 111.5
B2_1 C1_1 H1AB_1 111.5
B1_1 C1_1 H1AB_1 111.5
H1A_1 C1_1 H1AB_1 109.3
C39 N1_1 C5_1 115.91(13)
C39 N1_1 B1_1 123.96(13)
C5_1 N1_1 B1_1 119.21(13)
C2_1 B2_1 C1_1 114.11(15)
C2_1 B2_1 C6_1 126.41(15)
C1_1 B2_1 C6_1 119.47(14)
C3_1 C2_1 B2_1 106.90(14)
C3_1 C2_1 H2_1 126.6
B2_1 C2_1 H2_1 126.6
C6_1 N3_1 C14 126.81(14)
C6_1 N3_1 C7_1 112.44(13)
C14 N3_1 C7_1 119.83(13)
N2_1 C3_1 C2_1 127.65(15)
N2_1 C3_1 B1_1 118.32(14)
C2_1 C3_1 B1_1 114.00(14)
C6_1 N4_1 C4 126.96(14)
C6_1 N4_1 C8_1 112.44(13)
C4 N4_1 C8_1 119.87(13)
N2_1 C4_1 C5_1 111.42(13)
N2_1 C4_1 H4A_1 109.3
C5_1 C4_1 H4A_1 109.3
N2_1 C4_1 H4AB_1 109.3
C5_1 C4_1 H4AB_1 109.3
H4A_1 C4_1 H4AB_1 108.0
N1_1 C5_1 C4_1 111.89(13)
N1_1 C5_1 H5A_1 109.2
C4_1 C5_1 H5A_1 109.2
N1_1 C5_1 H5AB_1 109.2
C4_1 C5_1 H5AB_1 109.2
H5A_1 C5_1 H5AB_1 107.9
N3_1 C6_1 N4_1 109.29(14)
N3_1 C6_1 B2_1 125.22(14)
N4_1 C6_1 B2_1 125.19(14)
N3_1 C7_1 C8_1 102.29(13)
N3_1 C7_1 H7A_1 111.3
C8_1 C7_1 H7A_1 111.3
N3_1 C7_1 H7AB_1 111.3
C8_1 C7_1 H7AB_1 111.3
H7A_1 C7_1 H7AB_1 109.2
N4_1 C8_1 C7_1 102.52(13)
N4_1 C8_1 H8A_1 111.3
C7_1 C8_1 H8A_1 111.3
N4_1 C8_1 H8AB_1 111.3
C7_1 C8_1 H8AB_1 111.3
H8A_1 C8_1 H8AB_1 109.2
C9_1 C10_1 Si1 170.72(18)
C10_1 C9_1 B1_1 175.26(18)
C3_1 N2_1 C29 123.92(14)
C3_1 N2_1 C4_1 116.50(13)
C29 N2_1 C4_1 118.79(13)
N1_2 B1_2 C103 111.98(13)
N1_2 B1_2 C3_2 107.86(13)
C103 B1_2 C3_2 105.41(13)
N1_2 B1_2 C1_2 118.77(13)
C103 B1_2 C1_2 109.48(13)
C3_2 B1_2 C1_2 102.03(13)
B2_2 C1_2 B1_2 101.09(13)
B2_2 C1_2 H1A_2 111.6
B1_2 C1_2 H1A_2 111.6
B2_2 C1_2 H1AB_2 111.6
B1_2 C1_2 H1AB_2 111.6
H1A_2 C1_2 H1AB_2 109.4
C90 N1_2 C5_2 114.64(13)
C90 N1_2 B1_2 124.82(13)
C5_2 N1_2 B1_2 119.33(13)
C2_2 B2_2 C1_2 114.20(14)
C2_2 B2_2 C6_2 125.90(14)
C1_2 B2_2 C6_2 119.88(14)
C3_2 C2_2 B2_2 106.80(14)
C3_2 C2_2 H2_2 126.6
B2_2 C2_2 H2_2 126.6
C6_2 N3_2 C55 125.90(13)
C6_2 N3_2 C7_2 112.11(13)
C55 N3_2 C7_2 120.32(13)
N2_2 C3_2 C2_2 127.68(15)
N2_2 C3_2 B1_2 118.68(14)
C2_2 C3_2 B1_2 113.64(14)
C6_2 N4_2 C65 125.81(14)
C6_2 N4_2 C8_2 111.99(13)
C65 N4_2 C8_2 121.02(13)
N1_2 C5_2 C4_2 111.63(13)
N1_2 C5_2 H5A_2 109.3
C4_2 C5_2 H5A_2 109.3
N1_2 C5_2 H5AB_2 109.3
C4_2 C5_2 H5AB_2 109.3
H5A_2 C5_2 H5AB_2 108.0
N3_2 C6_2 N4_2 109.45(14)
N3_2 C6_2 B2_2 125.23(13)
N4_2 C6_2 B2_2 125.06(14)
N3_2 C7_2 C8_2 101.94(13)
N3_2 C7_2 H7A_2 111.4
C8_2 C7_2 H7A_2 111.4
N3_2 C7_2 H7AB_2 111.4
C8_2 C7_2 H7AB_2 111.4
H7A_2 C7_2 H7AB_2 109.2
N4_2 C8_2 C7_2 102.12(13)
N4_2 C8_2 H8A_2 111.3
C7_2 C8_2 H8A_2 111.3
N4_2 C8_2 H8AB_2 111.3
C7_2 C8_2 H8AB_2 111.3
H8A_2 C8_2 H8AB_2 109.2
N2_2 C4_2 C5_2 111.61(13)
N2_2 C4_2 H4A_2 109.3
C5_2 C4_2 H4A_2 109.3
N2_2 C4_2 H4AB_2 109.3
C5_2 C4_2 H4AB_2 109.3
H4A_2 C4_2 H4AB_2 108.0
C3_2 N2_2 C80 125.22(14)
C3_2 N2_2 C4_2 116.32(13)
C80 N2_2 C4_2 117.59(13)

loop_
_geom_bond_atom_site_label_1
_geom_bond_atom_site_label_2
_geom_bond_distance
C4 C9 1.398(2)
C4 C5 1.399(2)
C4 N4_1 1.4427(19)
C5 C6 1.395(2)
C5 C12 1.515(2)
C6 C7 1.385(3)
C6 H6 0.9500
C9 C8 1.399(2)
C9 C10 1.508(2)
C8 C7 1.383(3)
C8 H8 0.9500
C7 H7 0.9500
C10 C11 1.523(2)
C10 H10A 0.9900
C10 H10B 0.9900
C11 H11A 0.9800
C11 H11B 0.9800
C11 H11C 0.9800
C12 C13 1.518(2)
C12 H12A 0.9900
C12 H12B 0.9900
C13 H13A 0.9800
C13 H13B 0.9800
C13 H13C 0.9800
C14 C19 1.398(2)
C14 C15 1.404(2)
C14 N3_1 1.440(2)
C15 C16 1.391(2)
C15 C22 1.513(2)
C16 C17 1.385(3)
C16 H16 0.9500
C17 C18 1.384(3)
C17 H17 0.9500
C18 C19 1.402(2)
C18 H18 0.9500
C19 C20 1.512(3)
Si1 C10_1 1.818(2)
Si1 C51 1.867(2)
Si1 C49 1.867(2)
Si1 C50 1.869(2)
C21 C20 1.530(3)
C21 H21A 0.9800
C21 H21B 0.9800
C21 H21C 0.9800
C20 H20A 0.9900
C20 H20B 0.9900
C22 C23 1.524(2)
C22 H22A 0.9900
C22 H22B 0.9900
C23 H23A 0.9800
C23 H23B 0.9800
C23 H23C 0.9800
C29 C30 1.397(2)
C29 C34 1.403(3)
C29 N2_1 1.441(2)
Si2 C104 1.8197(18)
Si2 C102 1.867(2)
Si2 C100 1.868(2)
Si2 C101 1.871(2)
C30 C31 1.400(3)
C30 C37 1.511(3)
C31 C32 1.373(3)
C31 H31 0.9500
C32 C33 1.380(3)
C32 H32 0.9500
C34 C35_31 1.39(3)
C34 C33 1.396(3)
C34 C35_3 1.542(7)
C33 H33 0.9500
C35_3 C36_31 1.460(13)
C35_3 C36_3 1.525(8)
C35_3 H35A_3 0.9900
C35_3 H35B_3 0.9900
C36_3 C36_31 0.833(14)
C36_3 C35_31 1.42(3)
C36_3 H36A_3 0.9800
C36_3 H36B_3 0.9800
C36_3 H36C_3 0.9800
C35_31 C36_31 1.47(3)
C35_31 H35A_31 0.9900
C35_31 H35B_31 0.9900
C36_31 H36A_31 0.9800
C36_31 H36B_31 0.9800
C36_31 H36C_31 0.9800
C37 C38 1.520(3)
C37 H37A 0.9900
C37 H37B 0.9900
C38 H38A 0.9800
C38 H38B 0.9800
C38 H38C 0.9800
C39 C40 1.406(2)
C39 N1_1 1.412(2)
C39 C44 1.420(2)
C40 C41 1.396(3)
C40 C47 1.513(3)
C41 C42 1.381(3)
C41 H41 0.9500
C42 C43 1.389(3)
C42 H42 0.9500
C43 C44 1.389(3)
C43 H43 0.9500
C44 C45 1.521(3)
C45 C46 1.524(3)
C45 H45A 0.9900
C45 H45B 0.9900
C46 H46A 0.9800
C46 H46B 0.9800
C46 H46C 0.9800
C47 C48 1.526(3)
C47 H47A 0.9900
C47 H47B 0.9900
C48 H48A 0.9800
C48 H48B 0.9800
C48 H48C 0.9800
C49 H49A 0.9800
C49 H49B 0.9800
C49 H49C 0.9800
C50 H50A 0.9800
C50 H50B 0.9800
C50 H50C 0.9800
C51 H51A 0.9800
C51 H51B 0.9800
C51 H51C 0.9800
C55 C60 1.398(2)
C55 C56 1.405(2)
C55 N3_2 1.439(2)
C56 C57 1.392(2)
C56 C63 1.513(2)
C57 C58 1.392(3)
C57 H57 0.9500
C58 C59 1.385(3)
C58 H58 0.9500
C59 C60 1.398(2)
C59 H59 0.9500
C60 C61 1.515(2)
C61 C62 1.514(3)
C61 H61A 0.9900
C61 H61B 0.9900
C62 H62A 0.9800
C62 H62B 0.9800
C62 H62C 0.9800
C63 C64 1.524(2)
C63 H63A 0.9900
C63 H63B 0.9900
C64 H64A 0.9800
C64 H64B 0.9800
C64 H64C 0.9800
C65 C70 1.399(2)
C65 C66 1.405(2)
C65 N4_2 1.442(2)
C66 C67 1.396(2)
C66 C73 1.509(2)
C67 C68 1.384(3)
C67 H67 0.9500
C68 C69 1.387(3)
C68 H68 0.9500
C69 C70 1.397(2)
C69 H69 0.9500
C70 C71 1.515(2)
C71 C72 1.523(2)
C71 H71A 0.9900
C71 H71B 0.9900
C72 H72A 0.9800
C72 H72B 0.9800
C72 H72C 0.9800
C73 C74 1.525(2)
C73 H73A 0.9900
C73 H73B 0.9900
C74 H74A 0.9800
C74 H74B 0.9800
C74 H74C 0.9800
C80 C81 1.399(2)
C80 C85 1.406(2)
C80 N2_2 1.443(2)
C81 C82 1.397(2)
C81 C88 1.508(2)
C82 C83 1.379(3)
C82 H82 0.9500
C83 C84 1.386(3)
C83 H83 0.9500
C84 C85 1.394(3)
C84 H84 0.9500
C85 C86 1.506(3)
C86 C87 1.532(3)
C86 H86A 0.9900
C86 H86B 0.9900
C87 H87A 0.9800
C87 H87B 0.9800
C87 H87C 0.9800
C88 C89 1.530(3)
C88 H88A 0.9900
C88 H88B 0.9900
C89 H89A 0.9800
C89 H89B 0.9800
C89 H89C 0.9800
C90 C91 1.410(2)
C90 C95 1.412(2)
C90 N1_2 1.412(2)
C91 C92 1.400(3)
C91 C98 1.516(3)
C92 C93 1.379(3)
C92 H92 0.9500
C93 C94 1.381(3)
C93 H93 0.9500
C94 C95 1.398(2)
C94 H94 0.9500
C95 C96 1.513(3)
C96 C97 1.521(3)
C96 H96A 0.9900
C96 H96B 0.9900
C97 H97A 0.9800
C97 H97B 0.9800
C97 H97C 0.9800
C98 C99 1.528(3)
C98 H98A 0.9900
C98 H98B 0.9900
C99 H99A 0.9800
C99 H99B 0.9800
C99 H99C 0.9800
C100 H10C 0.9800
C100 H10D 0.9800
C100 H10E 0.9800
C101 H10F 0.9800
C101 H10G 0.9800
C101 H10H 0.9800
C102 H10I 0.9800
C102 H10J 0.9800
C102 H10K 0.9800
C103 C104 1.214(2)
C103 B1_2 1.617(2)
B1_1 N1_1 1.543(2)
B1_1 C9_1 1.616(2)
B1_1 C3_1 1.621(2)
B1_1 C1_1 1.645(2)
C1_1 B2_1 1.583(2)
C1_1 H1A_1 0.9900
C1_1 H1AB_1 0.9900
N1_1 C5_1 1.441(2)
B2_1 C2_1 1.482(2)
B2_1 C6_1 1.594(2)
C2_1 C3_1 1.401(2)
C2_1 H2_1 0.9500
N3_1 C6_1 1.335(2)
N3_1 C7_1 1.478(2)
C3_1 N2_1 1.343(2)
N4_1 C6_1 1.336(2)
N4_1 C8_1 1.475(2)
C4_1 N2_1 1.475(2)
C4_1 C5_1 1.523(2)
C4_1 H4A_1 0.9900
C4_1 H4AB_1 0.9900
C5_1 H5A_1 0.9900
C5_1 H5AB_1 0.9900
C7_1 C8_1 1.531(2)
C7_1 H7A_1 0.9900
C7_1 H7AB_1 0.9900
C8_1 H8A_1 0.9900
C8_1 H8AB_1 0.9900
C10_1 C9_1 1.221(3)
B1_2 N1_2 1.540(2)
B1_2 C3_2 1.626(2)
B1_2 C1_2 1.643(2)
C1_2 B2_2 1.582(2)
C1_2 H1A_2 0.9900
C1_2 H1AB_2 0.9900
N1_2 C5_2 1.439(2)
B2_2 C2_2 1.485(2)
B2_2 C6_2 1.593(2)
C2_2 C3_2 1.401(2)
C2_2 H2_2 0.9500
N3_2 C6_2 1.333(2)
N3_2 C7_2 1.480(2)
C3_2 N2_2 1.344(2)
N4_2 C6_2 1.336(2)
N4_2 C8_2 1.479(2)
C5_2 C4_2 1.521(2)
C5_2 H5A_2 0.9900
C5_2 H5AB_2 0.9900
C7_2 C8_2 1.531(2)
C7_2 H7A_2 0.9900
C7_2 H7AB_2 0.9900
C8_2 H8A_2 0.9900
C8_2 H8AB_2 0.9900
C4_2 N2_2 1.474(2)
C4_2 H4A_2 0.9900
C4_2 H4AB_2 0.9900

loop_
_geom_torsion_atom_site_label_1
_geom_torsion_atom_site_label_2
_geom_torsion_atom_site_label_3
_geom_torsion_atom_site_label_4
_geom_torsion
C9 C4 C5 C6 -2.2(3)
N4_1 C4 C5 C6 172.70(15)
C9 C4 C5 C12 177.24(16)
N4_1 C4 C5 C12 -7.8(2)
C4 C5 C6 C7 0.1(3)
C12 C5 C6 C7 -179.36(17)
C5 C4 C9 C8 2.2(3)
N4_1 C4 C9 C8 -172.75(15)
C5 C4 C9 C10 -178.25(16)
N4_1 C4 C9 C10 6.8(2)
C4 C9 C8 C7 0.0(3)
C10 C9 C8 C7 -179.57(18)
C9 C8 C7 C6 -2.0(3)
C5 C6 C7 C8 2.0(3)
C4 C9 C10 C11 157.95(17)
C8 C9 C10 C11 -22.5(3)
C6 C5 C12 C13 0.4(3)
C4 C5 C12 C13 -179.07(16)
C19 C14 C15 C16 0.1(2)
N3_1 C14 C15 C16 -174.55(15)
C19 C14 C15 C22 179.14(16)
N3_1 C14 C15 C22 4.5(2)
C14 C15 C16 C17 1.1(3)
C22 C15 C16 C17 -177.95(17)
C15 C16 C17 C18 -1.7(3)
C16 C17 C18 C19 1.2(3)
C15 C14 C19 C18 -0.6(3)
N3_1 C14 C19 C18 173.96(15)
C15 C14 C19 C20 -179.33(16)
N3_1 C14 C19 C20 -4.8(2)
C17 C18 C19 C14 0.0(3)
C17 C18 C19 C20 178.72(17)
C14 C19 C20 C21 -130.05(18)
C18 C19 C20 C21 51.3(2)
C16 C15 C22 C23 -1.5(2)
C14 C15 C22 C23 179.49(16)
C34 C29 C30 C31 -3.0(3)
N2_1 C29 C30 C31 178.67(15)
C34 C29 C30 C37 175.28(17)
N2_1 C29 C30 C37 -3.0(3)
C29 C30 C31 C32 2.8(3)
C37 C30 C31 C32 -175.61(18)
C30 C31 C32 C33 -0.5(3)
C30 C29 C34 C35_31 172.4(13)
N2_1 C29 C34 C35_31 -9.3(13)
C30 C29 C34 C33 1.1(3)
N2_1 C29 C34 C33 179.39(15)
C30 C29 C34 C35_3 -177.7(3)
N2_1 C29 C34 C35_3 0.6(4)
C31 C32 C33 C34 -1.5(3)
C35_31 C34 C33 C32 -169.7(13)
C29 C34 C33 C32 1.2(3)
C35_3 C34 C33 C32 -179.9(3)
C35_31 C34 C35_3 C36_31 -65(9)
C33 C34 C35_3 C36_31 49.8(10)
C29 C34 C35_3 C36_31 -131.4(9)
C35_31 C34 C35_3 C36_3 -31(9)
C33 C34 C35_3 C36_3 84.5(5)
C29 C34 C35_3 C36_3 -96.7(5)
C34 C35_3 C36_3 C36_31 -106.8(10)
C36_31 C35_3 C36_3 C35_31 134(9)
C34 C35_3 C36_3 C35_31 27(8)
C33 C34 C35_31 C36_3 70(3)
C29 C34 C35_31 C36_3 -101(2)
C35_3 C34 C35_31 C36_3 140(12)
C33 C34 C35_31 C36_31 29(3)
C29 C34 C35_31 C36_31 -142(2)
C35_3 C34 C35_31 C36_31 99(10)
C36_31 C36_3 C35_31 C34 -100(3)
C35_3 C36_3 C35_31 C34 -143(11)
C35_3 C36_3 C35_31 C36_31 -44(8)
C35_31 C36_3 C36_31 C35_3 -7.6(13)
C35_3 C36_3 C36_31 C35_31 7.6(13)
C34 C35_3 C36_31 C36_3 87.2(10)
C36_3 C35_3 C36_31 C35_31 -40(8)
C34 C35_3 C36_31 C35_31 47(8)
C34 C35_31 C36_31 C36_3 105(2)
C34 C35_31 C36_31 C35_3 -117(9)
C36_3 C35_31 C36_31 C35_3 138(8)
C29 C30 C37 C38 108.9(2)
C31 C30 C37 C38 -72.8(2)
N1_1 C39 C40 C41 177.11(16)
C44 C39 C40 C41 -2.3(3)
N1_1 C39 C40 C47 -1.9(3)
C44 C39 C40 C47 178.64(17)
C39 C40 C41 C42 1.3(3)
C47 C40 C41 C42 -179.61(18)
C40 C41 C42 C43 0.2(3)
C41 C42 C43 C44 -0.8(3)
C42 C43 C44 C39 -0.2(3)
C42 C43 C44 C45 -179.73(18)
C40 C39 C44 C43 1.8(3)
N1_1 C39 C44 C43 -177.65(16)
C40 C39 C44 C45 -178.70(16)
N1_1 C39 C44 C45 1.9(2)
C43 C44 C45 C46 6.6(3)
C39 C44 C45 C46 -172.93(17)
C41 C40 C47 C48 72.5(2)
C39 C40 C47 C48 -108.5(2)
C60 C55 C56 C57 0.7(2)
N3_2 C55 C56 C57 175.91(14)
C60 C55 C56 C63 -178.61(16)
N3_2 C55 C56 C63 -3.4(2)
C55 C56 C57 C58 -0.8(2)
C63 C56 C57 C58 178.49(16)
C56 C57 C58 C59 0.8(3)
C57 C58 C59 C60 -0.5(3)
C56 C55 C60 C59 -0.5(2)
N3_2 C55 C60 C59 -175.66(15)
C56 C55 C60 C61 177.25(15)
N3_2 C55 C60 C61 2.1(2)
C58 C59 C60 C55 0.4(3)
C58 C59 C60 C61 -177.37(17)
C55 C60 C61 C62 144.78(18)
C59 C60 C61 C62 -37.6(2)
C57 C56 C63 C64 -1.3(2)
C55 C56 C63 C64 178.00(15)
C70 C65 C66 C67 -0.7(3)
N4_2 C65 C66 C67 175.98(15)
C70 C65 C66 C73 178.07(16)
N4_2 C65 C66 C73 -5.2(2)
C65 C66 C67 C68 0.8(3)
C73 C66 C67 C68 -177.98(17)
C66 C67 C68 C69 -0.1(3)
C67 C68 C69 C70 -0.7(3)
C68 C69 C70 C65 0.7(3)
C68 C69 C70 C71 -179.31(17)
C66 C65 C70 C69 0.0(3)
N4_2 C65 C70 C69 -176.71(15)
C66 C65 C70 C71 -179.98(15)
N4_2 C65 C70 C71 3.3(2)
C69 C70 C71 C72 2.3(3)
C65 C70 C71 C72 -177.70(16)
C67 C66 C73 C74 2.1(3)
C65 C66 C73 C74 -176.69(16)
C85 C80 C81 C82 2.2(3)
N2_2 C80 C81 C82 178.42(15)
C85 C80 C81 C88 -177.68(16)
N2_2 C80 C81 C88 -1.5(2)
C80 C81 C82 C83 -2.0(3)
C88 C81 C82 C83 177.89(17)
C81 C82 C83 C84 0.2(3)
C82 C83 C84 C85 1.5(3)
C83 C84 C85 C80 -1.3(3)
C83 C84 C85 C86 176.79(18)
C81 C80 C85 C84 -0.6(3)
N2_2 C80 C85 C84 -176.81(16)
C81 C80 C85 C86 -178.66(16)
N2_2 C80 C85 C86 5.1(3)
C84 C85 C86 C87 -95.1(2)
C80 C85 C86 C87 82.9(2)
C82 C81 C88 C89 71.6(2)
C80 C81 C88 C89 -108.44(19)
C95 C90 C91 C92 3.6(3)
N1_2 C90 C91 C92 -177.92(15)
C95 C90 C91 C98 -176.87(16)
N1_2 C90 C91 C98 1.7(3)
C90 C91 C92 C93 -2.6(3)
C98 C91 C92 C93 177.85(17)
C91 C92 C93 C94 -0.2(3)
C92 C93 C94 C95 2.0(3)
C93 C94 C95 C90 -1.0(3)
C93 C94 C95 C96 178.16(17)
C91 C90 C95 C94 -1.8(2)
N1_2 C90 C95 C94 179.62(15)
C91 C90 C95 C96 179.04(16)
N1_2 C90 C95 C96 0.5(2)
C94 C95 C96 C97 -75.4(2)
C90 C95 C96 C97 103.7(2)
C92 C91 C98 C99 -63.9(2)
C90 C91 C98 C99 116.55(19)
N1_1 B1_1 C1_1 B2_1 128.72(15)
C9_1 B1_1 C1_1 B2_1 -103.17(15)
C3_1 B1_1 C1_1 B2_1 11.85(15)
C40 C39 N1_1 C5_1 87.01(19)
C44 C39 N1_1 C5_1 -93.55(19)
C40 C39 N1_1 B1_1 -81.9(2)
C44 C39 N1_1 B1_1 97.57(19)
C9_1 B1_1 N1_1 C39 -107.96(18)
C3_1 B1_1 N1_1 C39 134.24(16)
C1_1 B1_1 N1_1 C39 20.1(2)
C9_1 B1_1 N1_1 C5_1 83.50(18)
C3_1 B1_1 N1_1 C5_1 -34.30(19)
C1_1 B1_1 N1_1 C5_1 -148.48(15)
B1_1 C1_1 B2_1 C2_1 -9.68(18)
B1_1 C1_1 B2_1 C6_1 171.36(14)
C1_1 B2_1 C2_1 C3_1 2.44(19)
C6_1 B2_1 C2_1 C3_1 -178.68(15)
C19 C14 N3_1 C6_1 87.1(2)
C15 C14 N3_1 C6_1 -98.0(2)
C19 C14 N3_1 C7_1 -81.0(2)
C15 C14 N3_1 C7_1 93.89(19)
B2_1 C2_1 C3_1 N2_1 -171.31(16)
B2_1 C2_1 C3_1 B1_1 6.56(19)
N1_1 B1_1 C3_1 N2_1 41.22(19)
C9_1 B1_1 C3_1 N2_1 -77.87(18)
C1_1 B1_1 C3_1 N2_1 165.82(14)
N1_1 B1_1 C3_1 C2_1 -136.85(14)
C9_1 B1_1 C3_1 C2_1 104.05(16)
C1_1 B1_1 C3_1 C2_1 -12.26(18)
C9 C4 N4_1 C6_1 -106.34(19)
C5 C4 N4_1 C6_1 78.4(2)
C9 C4 N4_1 C8_1 84.18(19)
C5 C4 N4_1 C8_1 -91.04(19)
C39 N1_1 C5_1 C4_1 -179.34(14)
B1_1 N1_1 C5_1 C4_1 -9.9(2)
N2_1 C4_1 C5_1 N1_1 54.43(19)
C14 N3_1 C6_1 N4_1 -173.19(15)
C7_1 N3_1 C6_1 N4_1 -4.34(19)
C14 N3_1 C6_1 B2_1 0.8(3)
C7_1 N3_1 C6_1 B2_1 169.65(15)
C4 N4_1 C6_1 N3_1 -172.87(14)
C8_1 N4_1 C6_1 N3_1 -2.73(18)
C4 N4_1 C6_1 B2_1 13.1(2)
C8_1 N4_1 C6_1 B2_1 -176.72(15)
C2_1 B2_1 C6_1 N3_1 71.2(2)
C1_1 B2_1 C6_1 N3_1 -109.98(18)
C2_1 B2_1 C6_1 N4_1 -115.76(19)
C1_1 B2_1 C6_1 N4_1 63.1(2)
C6_1 N3_1 C7_1 C8_1 9.02(19)
C14 N3_1 C7_1 C8_1 178.74(14)
C6_1 N4_1 C8_1 C7_1 8.09(18)
C4 N4_1 C8_1 C7_1 179.00(14)
N3_1 C7_1 C8_1 N4_1 -9.53(17)
C2_1 C3_1 N2_1 C29 -12.7(3)
B1_1 C3_1 N2_1 C29 169.48(15)
C2_1 C3_1 N2_1 C4_1 177.67(16)
B1_1 C3_1 N2_1 C4_1 -0.1(2)
C30 C29 N2_1 C3_1 -74.8(2)
C34 C29 N2_1 C3_1 106.9(2)
C30 C29 N2_1 C4_1 94.57(19)
C34 C29 N2_1 C4_1 -83.8(2)
C5_1 C4_1 N2_1 C3_1 -49.5(2)
C5_1 C4_1 N2_1 C29 140.36(15)
N1_2 B1_2 C1_2 B2_2 -132.05(15)
C103 B1_2 C1_2 B2_2 97.62(14)
C3_2 B1_2 C1_2 B2_2 -13.70(15)
C91 C90 N1_2 C5_2 -86.35(19)
C95 C90 N1_2 C5_2 92.18(19)
C91 C90 N1_2 B1_2 80.9(2)
C95 C90 N1_2 B1_2 -100.54(19)
C103 B1_2 N1_2 C90 106.50(18)
C3_2 B1_2 N1_2 C90 -137.97(16)
C1_2 B1_2 N1_2 C90 -22.7(2)
C103 B1_2 N1_2 C5_2 -86.77(18)
C3_2 B1_2 N1_2 C5_2 28.77(19)
C1_2 B1_2 N1_2 C5_2 144.04(15)
B1_2 C1_2 B2_2 C2_2 11.09(17)
B1_2 C1_2 B2_2 C6_2 -170.58(13)
C1_2 B2_2 C2_2 C3_2 -2.64(18)
C6_2 B2_2 C2_2 C3_2 179.15(14)
C60 C55 N3_2 C6_2 -85.3(2)
C56 C55 N3_2 C6_2 99.26(19)
C60 C55 N3_2 C7_2 78.8(2)
C56 C55 N3_2 C7_2 -96.65(18)
B2_2 C2_2 C3_2 N2_2 172.08(15)
B2_2 C2_2 C3_2 B1_2 -7.72(18)
N1_2 B1_2 C3_2 N2_2 -39.68(19)
C103 B1_2 C3_2 N2_2 80.10(17)
C1_2 B1_2 C3_2 N2_2 -165.54(13)
N1_2 B1_2 C3_2 C2_2 140.14(14)
C103 B1_2 C3_2 C2_2 -100.08(15)
C1_2 B1_2 C3_2 C2_2 14.28(17)
C70 C65 N4_2 C6_2 -76.5(2)
C66 C65 N4_2 C6_2 106.61(18)
C70 C65 N4_2 C8_2 90.07(19)
C66 C65 N4_2 C8_2 -86.82(19)
C90 N1_2 C5_2 C4_2 -176.25(14)
B1_2 N1_2 C5_2 C4_2 15.7(2)
C55 N3_2 C6_2 N4_2 171.21(14)
C7_2 N3_2 C6_2 N4_2 6.01(19)
C55 N3_2 C6_2 B2_2 -3.2(2)
C7_2 N3_2 C6_2 B2_2 -168.37(15)
C65 N4_2 C6_2 N3_2 172.40(14)
C8_2 N4_2 C6_2 N3_2 4.80(18)
C65 N4_2 C6_2 B2_2 -13.2(2)
C8_2 N4_2 C6_2 B2_2 179.19(14)
C2_2 B2_2 C6_2 N3_2 -75.9(2)
C1_2 B2_2 C6_2 N3_2 106.01(18)
C2_2 B2_2 C6_2 N4_2 110.60(19)
C1_2 B2_2 C6_2 N4_2 -67.5(2)
C6_2 N3_2 C7_2 C8_2 -13.45(18)
C55 N3_2 C7_2 C8_2 -179.58(14)
C6_2 N4_2 C8_2 C7_2 -12.74(18)
C65 N4_2 C8_2 C7_2 178.98(14)
N3_2 C7_2 C8_2 N4_2 14.60(16)
N1_2 C5_2 C4_2 N2_2 -57.13(19)
C2_2 C3_2 N2_2 C80 12.8(3)
B1_2 C3_2 N2_2 C80 -167.43(14)
C2_2 C3_2 N2_2 C4_2 -178.19(15)
B1_2 C3_2 N2_2 C4_2 1.6(2)
C81 C80 N2_2 C3_2 74.9(2)
C85 C80 N2_2 C3_2 -108.82(19)
C81 C80 N2_2 C4_2 -93.99(18)
C85 C80 N2_2 C4_2 82.3(2)
C5_2 C4_2 N2_2 C3_2 48.13(19)
C5_2 C4_2 N2_2 C80 -141.98(15)
